data_7132142
loop_
_publ_author_name
'Revathi, Shanmugam'
'Lalasaheb, Aditya Shinde'
'Mulimani, Rajashekhar K.'
'Mandal, Debasish'
'Maity, Amit Ranjan'
'Garai, Somenath'
'Ghatak, Tapas'

_publ_section_title
;
 N-Heterocyclic Imino Catalyzed 1,4-Regioselective Azide-Alkyne
 Cycloaddition (AAC): A Metal-free Approach
;
_journal_name_full 'Chemical Communications'
_journal_paper_doi 10.1039/D3CC04065H
_journal_year 2023
_chemical_formula_moiety 'C25 H28 N4 O'
_chemical_formula_sum 'C25 H28 N4 O'
_chemical_formula_weight 400.51
_space_group_crystal_system monoclinic
_space_group_IT_number 14
_space_group_name_Hall '-P 2yn'
_space_group_name_H-M_alt 'P 1 21/n 1'
_atom_sites_solution_hydrogens geom
_audit_creation_method SHELXL-2017/1
_audit_update_record
;
2023-07-02 deposited with the CCDC.	2023-09-20 downloaded from the CCDC.
;
_cell_angle_alpha 90
_cell_angle_beta 109.917(6)
_cell_angle_gamma 90
_cell_formula_units_Z 4
_cell_length_a 8.0389(17)
_cell_length_b 31.902(7)
_cell_length_c 9.109(2)
_cell_measurement_reflns_used 9998
_cell_measurement_temperature 300(2)
_cell_measurement_theta_max 21.69
_cell_measurement_theta_min 2.70
_cell_volume 2196.3(8)
_computing_cell_refinement 'Bruker APEX4/SAINT'
_computing_data_collection 'Bruker APEX4'
_computing_data_reduction 'Bruker SAINT'
_computing_molecular_graphics 'Bruker SHELXTL'
_computing_publication_material 'Bruker SHELXTL'
_computing_structure_refinement 'SHELXL-2017/1 (Sheldrick, 2017)'
_computing_structure_solution 'SHELXT 2018/2 (Sheldrick, 2018)'
_diffrn_ambient_temperature 300(2)
_diffrn_measured_fraction_theta_full 0.995
_diffrn_measured_fraction_theta_max 0.995
_diffrn_measurement_device_type 'Bruker D8 QUEST  diffractometer with PHOTON II detector'
_diffrn_measurement_method '\f and \w scans'
_diffrn_radiation_type MoK\a
_diffrn_radiation_wavelength 0.71073
_diffrn_reflns_av_R_equivalents 0.0590
_diffrn_reflns_av_unetI/netI 0.0299
_diffrn_reflns_Laue_measured_fraction_full 0.995
_diffrn_reflns_Laue_measured_fraction_max 0.995
_diffrn_reflns_limit_h_max 9
_diffrn_reflns_limit_h_min -9
_diffrn_reflns_limit_k_max 37
_diffrn_reflns_limit_k_min -37
_diffrn_reflns_limit_l_max 10
_diffrn_reflns_limit_l_min -10
_diffrn_reflns_number 45071
_diffrn_reflns_point_group_measured_fraction_full 0.995
_diffrn_reflns_point_group_measured_fraction_max 0.995
_diffrn_reflns_theta_full 25.019
_diffrn_reflns_theta_max 25.019
_diffrn_reflns_theta_min 2.699
_diffrn_source 'i-mu-s microfocus source'
_exptl_absorpt_coefficient_mu 0.076
_exptl_absorpt_correction_T_max 0.7452
_exptl_absorpt_correction_T_min 0.7033
_exptl_absorpt_correction_type multi-scan
_exptl_absorpt_process_details 'SADABS (Bruker)'
_exptl_crystal_colour colourless
_exptl_crystal_density_diffrn 1.211
_exptl_crystal_description block
_exptl_crystal_F_000 856
_exptl_crystal_size_max 0.200
_exptl_crystal_size_mid 0.180
_exptl_crystal_size_min 0.090
_refine_diff_density_max 0.168
_refine_diff_density_min -0.170
_refine_diff_density_rms 0.031
_refine_ls_extinction_method none
_refine_ls_goodness_of_fit_ref 1.035
_refine_ls_hydrogen_treatment constr
_refine_ls_matrix_type full
_refine_ls_number_parameters 276
_refine_ls_number_reflns 3857
_refine_ls_number_restraints 0
_refine_ls_restrained_S_all 1.035
_refine_ls_R_factor_all 0.0699
_refine_ls_R_factor_gt 0.0457
_refine_ls_shift/su_max 0.000
_refine_ls_shift/su_mean 0.000
_refine_ls_structure_factor_coef Fsqd
_refine_ls_weighting_details 'w=1/[\s^2^(Fo^2^)+(0.0470P)^2^+0.7257P] where P=(Fo^2^+2Fc^2^)/3'
_refine_ls_weighting_scheme calc
_refine_ls_wR_factor_gt 0.1046
_refine_ls_wR_factor_ref 0.1192
_reflns_Friedel_coverage 0.000
_reflns_number_gt 2814
_reflns_number_total 3857
_reflns_threshold_expression 'I > 2\s(I)'
_cod_data_source_file d3cc04065h3.cif
_cod_data_source_block SRM54_0m_a
_cod_original_sg_symbol_H-M 'P 21/n'
_cod_database_code 7132142
_shelx_shelxl_version_number 2017/1
_shelx_space_group_comment
;
The symmetry employed for this shelxl refinement is uniquely defined
by the following loop, which should always be used as a source of
symmetry information in preference to the above space-group names.
They are only intended as comments.
;
_shelx_estimated_absorpt_t_min 0.985
_shelx_estimated_absorpt_t_max 0.993

loop_
_space_group_symop_operation_xyz
'x, y, z'
'-x+1/2, y+1/2, -z+1/2'
'-x, -y, -z'
'x-1/2, -y-1/2, z-1/2'

loop_
_atom_site_label
_atom_site_type_symbol
_atom_site_fract_x
_atom_site_fract_y
_atom_site_fract_z
_atom_site_U_iso_or_equiv
_atom_site_adp_type
_atom_site_occupancy
_atom_site_site_symmetry_order
_atom_site_calc_flag
_atom_site_refinement_flags_posn
_atom_site_refinement_flags_adp
_atom_site_refinement_flags_occupancy
_atom_site_disorder_assembly
_atom_site_disorder_group
O1 O 0.43825(18) 0.25260(4) 0.39108(16) 0.0579(4) Uani 1 1 d . . . . .
N1 N 0.63748(19) 0.22454(4) 0.61134(16) 0.0405(4) Uani 1 1 d . . . . .
H1 H 0.699964 0.230621 0.706098 0.049 Uiso 1 1 calc R U . . .
N2 N 0.58890(19) 0.29494(4) 0.59766(17) 0.0416(4) Uani 1 1 d . . . . .
N3 N 0.72408(19) 0.33168(4) 0.44071(16) 0.0399(4) Uani 1 1 d . . . . .
N4 N 0.58025(19) 0.36650(4) 0.59384(17) 0.0413(4) Uani 1 1 d . . . . .
C1 C 0.6392(2) 0.18217(5) 0.56867(19) 0.0367(4) Uani 1 1 d . . . . .
C2 C 0.7627(2) 0.15628(6) 0.6726(2) 0.0476(5) Uani 1 1 d . . . . .
H2 H 0.837185 0.167169 0.766770 0.057 Uiso 1 1 calc R U . . .
C3 C 0.7765(3) 0.11466(6) 0.6382(2) 0.0536(5) Uani 1 1 d . . . . .
H3 H 0.860503 0.097966 0.709803 0.064 Uiso 1 1 calc R U . . .
C4 C 0.6682(3) 0.09709(6) 0.4997(2) 0.0513(5) Uani 1 1 d . . . . .
C5 C 0.5460(3) 0.12309(6) 0.3981(2) 0.0546(5) Uani 1 1 d . . . . .
H5 H 0.472105 0.112072 0.303990 0.066 Uiso 1 1 calc R U . . .
C6 C 0.5283(2) 0.16491(6) 0.4299(2) 0.0482(5) Uani 1 1 d . . . . .
H6 H 0.442695 0.181368 0.358792 0.058 Uiso 1 1 calc R U . . .
C7 C 0.5492(2) 0.25721(5) 0.5214(2) 0.0397(4) Uani 1 1 d . . . . .
C8 C 0.6293(2) 0.32932(5) 0.54204(19) 0.0361(4) Uani 1 1 d . . . . .
C9 C 0.7495(2) 0.37067(6) 0.3764(2) 0.0440(5) Uani 1 1 d . . . . .
C10 C 0.7284(2) 0.40744(6) 0.4541(2) 0.0454(5) Uani 1 1 d . . . . .
C11 C 0.6554(2) 0.40519(5) 0.5741(2) 0.0446(5) Uani 1 1 d . . . . .
C12 C 0.6837(4) 0.05150(7) 0.4610(3) 0.0826(8) Uani 1 1 d . . . . .
H12A H 0.643122 0.047991 0.349657 0.124 Uiso 1 1 calc R U . . .
H12B H 0.612728 0.034703 0.504280 0.124 Uiso 1 1 calc R U . . .
H12C H 0.805071 0.042846 0.504356 0.124 Uiso 1 1 calc R U . . .
C13 C 0.8292(3) 0.29429(6) 0.4244(3) 0.0521(5) Uani 1 1 d . . . . .
H13 H 0.819093 0.273851 0.501233 0.062 Uiso 1 1 calc R U . . .
C14 C 0.7549(4) 0.27245(8) 0.2653(3) 0.0881(9) Uani 1 1 d . . . . .
H14A H 0.795488 0.243945 0.274953 0.132 Uiso 1 1 calc R U . . .
H14B H 0.794847 0.286862 0.190931 0.132 Uiso 1 1 calc R U . . .
H14C H 0.628002 0.272883 0.230534 0.132 Uiso 1 1 calc R U . . .
C15 C 0.8026(3) 0.37358(7) 0.2483(2) 0.0617(6) Uani 1 1 d . . . . .
H15 H 0.809543 0.349611 0.192492 0.074 Uiso 1 1 calc R U . . .
C16 C 0.8463(3) 0.41270(9) 0.2022(3) 0.0806(8) Uani 1 1 d . . . . .
H16 H 0.880595 0.414389 0.114630 0.097 Uiso 1 1 calc R U . . .
C17 C 0.8398(3) 0.44806(9) 0.2815(4) 0.0815(8) Uani 1 1 d . . . . .
H17 H 0.874179 0.473445 0.250525 0.098 Uiso 1 1 calc R U . . .
C18 C 0.7811(3) 0.44683(6) 0.4113(3) 0.0640(6) Uani 1 1 d . . . . .
C19 C 0.6534(3) 0.44042(6) 0.6618(3) 0.0629(6) Uani 1 1 d . . . . .
H19 H 0.613511 0.438789 0.746209 0.076 Uiso 1 1 calc R U . . .
C20 C 0.7717(3) 0.48224(7) 0.4991(4) 0.0820(8) Uani 1 1 d . . . . .
H20 H 0.806195 0.508238 0.473286 0.098 Uiso 1 1 calc R U . . .
C21 C 0.7128(3) 0.47896(7) 0.6211(4) 0.0815(8) Uani 1 1 d . . . . .
H21 H 0.711287 0.502711 0.679898 0.098 Uiso 1 1 calc R U . . .
C22 C 0.4386(3) 0.36362(6) 0.6655(2) 0.0496(5) Uani 1 1 d . . . . .
H22 H 0.379707 0.336689 0.630943 0.060 Uiso 1 1 calc R U . . .
C23 C 0.2955(3) 0.39700(7) 0.6021(3) 0.0655(6) Uani 1 1 d . . . . .
H23A H 0.193430 0.389690 0.628727 0.098 Uiso 1 1 calc R U . . .
H23B H 0.263201 0.398572 0.490643 0.098 Uiso 1 1 calc R U . . .
H23C H 0.339964 0.423694 0.647219 0.098 Uiso 1 1 calc R U . . .
C24 C 1.0253(3) 0.30427(7) 0.4706(3) 0.0627(6) Uani 1 1 d . . . . .
H24A H 1.089741 0.278979 0.470034 0.094 Uiso 1 1 calc R U . . .
H24B H 1.066349 0.316281 0.573343 0.094 Uiso 1 1 calc R U . . .
H24C H 1.043485 0.323860 0.397487 0.094 Uiso 1 1 calc R U . . .
C25 C 0.5138(4) 0.36116(9) 0.8428(3) 0.0790(7) Uani 1 1 d . . . . .
H25A H 0.420548 0.354744 0.882645 0.118 Uiso 1 1 calc R U . . .
H25B H 0.566117 0.387598 0.884089 0.118 Uiso 1 1 calc R U . . .
H25C H 0.602278 0.339600 0.873493 0.118 Uiso 1 1 calc R U . . .

loop_
_atom_site_aniso_label
_atom_site_aniso_U_11
_atom_site_aniso_U_22
_atom_site_aniso_U_33
_atom_site_aniso_U_23
_atom_site_aniso_U_13
_atom_site_aniso_U_12
O1 0.0514(8) 0.0504(8) 0.0519(8) 0.0059(6) -0.0085(7) 0.0008(6)
N1 0.0425(8) 0.0355(8) 0.0356(8) 0.0008(6) 0.0032(7) -0.0030(6)
N2 0.0455(9) 0.0358(8) 0.0441(9) 0.0017(7) 0.0162(7) 0.0006(7)
N3 0.0398(8) 0.0392(8) 0.0415(8) -0.0009(6) 0.0148(7) -0.0016(6)
N4 0.0411(8) 0.0374(8) 0.0451(9) -0.0042(7) 0.0143(7) 0.0003(7)
C1 0.0359(9) 0.0351(10) 0.0373(9) 0.0009(7) 0.0104(8) -0.0059(7)
C2 0.0475(11) 0.0436(11) 0.0412(11) -0.0002(8) 0.0015(9) -0.0011(9)
C3 0.0556(12) 0.0425(11) 0.0560(12) 0.0067(9) 0.0101(10) 0.0053(9)
C4 0.0600(13) 0.0392(11) 0.0566(13) -0.0042(9) 0.0224(11) -0.0069(9)
C5 0.0584(13) 0.0481(12) 0.0480(12) -0.0092(9) 0.0059(10) -0.0117(10)
C6 0.0444(11) 0.0463(11) 0.0440(11) 0.0009(8) 0.0021(9) -0.0035(9)
C7 0.0340(10) 0.0398(10) 0.0429(11) 0.0045(8) 0.0100(9) -0.0004(8)
C8 0.0316(9) 0.0387(10) 0.0339(9) -0.0026(7) 0.0060(7) -0.0009(7)
C9 0.0351(10) 0.0478(11) 0.0444(11) 0.0075(9) 0.0074(8) -0.0021(8)
C10 0.0346(10) 0.0427(11) 0.0514(11) 0.0086(9) 0.0047(9) -0.0011(8)
C11 0.0382(10) 0.0346(10) 0.0520(11) -0.0026(8) 0.0036(9) -0.0003(8)
C12 0.111(2) 0.0463(13) 0.0896(18) -0.0112(12) 0.0332(16) -0.0012(13)
C13 0.0514(12) 0.0423(11) 0.0694(14) -0.0075(9) 0.0295(11) -0.0007(9)
C14 0.0895(19) 0.0863(18) 0.104(2) -0.0520(16) 0.0536(17) -0.0248(15)
C15 0.0604(13) 0.0731(15) 0.0537(13) 0.0129(11) 0.0222(11) 0.0006(11)
C16 0.0728(17) 0.096(2) 0.0781(18) 0.0340(16) 0.0324(14) -0.0006(15)
C17 0.0672(16) 0.0739(18) 0.102(2) 0.0434(16) 0.0267(15) -0.0045(13)
C18 0.0471(12) 0.0466(13) 0.0889(17) 0.0161(12) 0.0111(12) -0.0025(9)
C19 0.0580(13) 0.0473(13) 0.0755(15) -0.0155(11) 0.0124(11) 0.0002(10)
C20 0.0650(16) 0.0441(14) 0.129(2) 0.0106(15) 0.0233(16) -0.0063(11)
C21 0.0652(16) 0.0395(13) 0.124(2) -0.0223(14) 0.0120(16) -0.0029(11)
C22 0.0449(11) 0.0520(12) 0.0550(12) -0.0011(9) 0.0210(10) 0.0050(9)
C23 0.0514(13) 0.0618(14) 0.0840(16) -0.0050(12) 0.0241(12) 0.0112(10)
C24 0.0474(12) 0.0658(14) 0.0798(16) 0.0116(12) 0.0280(11) 0.0083(10)
C25 0.0857(18) 0.103(2) 0.0560(14) 0.0049(13) 0.0339(13) 0.0172(15)

loop_
_atom_type_symbol
_atom_type_description
_atom_type_scat_dispersion_real
_atom_type_scat_dispersion_imag
_atom_type_scat_source
C C 0.0033 0.0016 'International Tables Vol C Tables 4.2.6.8 and 6.1.1.4'
H H 0.0000 0.0000 'International Tables Vol C Tables 4.2.6.8 and 6.1.1.4'
N N 0.0061 0.0033 'International Tables Vol C Tables 4.2.6.8 and 6.1.1.4'
O O 0.0106 0.0060 'International Tables Vol C Tables 4.2.6.8 and 6.1.1.4'

loop_
_geom_angle_atom_site_label_1
_geom_angle_atom_site_label_2
_geom_angle_atom_site_label_3
_geom_angle
_geom_angle_site_symmetry_1
_geom_angle_site_symmetry_3
_geom_angle_publ_flag
C7 N1 C1 128.24(15) . . ?
C8 N2 C7 126.23(15) . . ?
C8 N3 C9 120.79(14) . . ?
C8 N3 C13 118.68(14) . . ?
C9 N3 C13 119.45(15) . . ?
C8 N4 C11 121.48(15) . . ?
C8 N4 C22 116.36(14) . . ?
C11 N4 C22 122.11(14) . . ?
C2 C1 C6 118.27(16) . . ?
C2 C1 N1 117.08(15) . . ?
C6 C1 N1 124.64(16) . . ?
C3 C2 C1 120.87(17) . . ?
C2 C3 C4 121.57(18) . . ?
C5 C4 C3 116.90(17) . . ?
C5 C4 C12 121.34(19) . . ?
C3 C4 C12 121.8(2) . . ?
C4 C5 C6 122.84(18) . . ?
C5 C6 C1 119.54(17) . . ?
O1 C7 N1 123.18(16) . . ?
O1 C7 N2 124.19(16) . . ?
N1 C7 N2 112.46(15) . . ?
N2 C8 N4 117.04(15) . . ?
N2 C8 N3 125.10(15) . . ?
N4 C8 N3 117.80(15) . . ?
C15 C9 C10 119.67(18) . . ?
C15 C9 N3 122.61(18) . . ?
C10 C9 N3 117.62(17) . . ?
C11 C10 C9 120.03(16) . . ?
C11 C10 C18 119.99(19) . . ?
C9 C10 C18 120.0(2) . . ?
C19 C11 C10 119.82(18) . . ?
C19 C11 N4 123.18(19) . . ?
C10 C11 N4 116.95(16) . . ?
N3 C13 C24 111.87(16) . . ?
N3 C13 C14 113.84(19) . . ?
C24 C13 C14 112.94(18) . . ?
C9 C15 C16 119.8(2) . . ?
C17 C16 C15 121.7(2) . . ?
C16 C17 C18 120.6(2) . . ?
C20 C18 C17 123.6(2) . . ?
C20 C18 C10 118.5(2) . . ?
C17 C18 C10 118.0(2) . . ?
C11 C19 C21 119.0(2) . . ?
C21 C20 C18 120.6(2) . . ?
C20 C21 C19 121.8(2) . . ?
N4 C22 C25 112.35(17) . . ?
N4 C22 C23 112.27(16) . . ?
C25 C22 C23 114.37(18) . . ?

loop_
_geom_bond_atom_site_label_1
_geom_bond_atom_site_label_2
_geom_bond_distance
_geom_bond_site_symmetry_2
_geom_bond_publ_flag
O1 C7 1.227(2) . ?
N1 C7 1.366(2) . ?
N1 C1 1.408(2) . ?
N2 C8 1.295(2) . ?
N2 C7 1.372(2) . ?
N3 C8 1.385(2) . ?
N3 C9 1.419(2) . ?
N3 C13 1.498(2) . ?
N4 C8 1.383(2) . ?
N4 C11 1.412(2) . ?
N4 C22 1.496(2) . ?
C1 C2 1.387(2) . ?
C1 C6 1.388(2) . ?
C2 C3 1.377(3) . ?
C3 C4 1.384(3) . ?
C4 C5 1.375(3) . ?
C4 C12 1.512(3) . ?
C5 C6 1.383(3) . ?
C9 C15 1.376(3) . ?
C9 C10 1.410(3) . ?
C10 C11 1.408(3) . ?
C10 C18 1.422(3) . ?
C11 C19 1.382(3) . ?
C13 C24 1.520(3) . ?
C13 C14 1.534(3) . ?
C15 C16 1.399(3) . ?
C16 C17 1.350(4) . ?
C17 C18 1.415(4) . ?
C18 C20 1.401(4) . ?
C19 C21 1.413(3) . ?
C20 C21 1.352(4) . ?
C22 C25 1.521(3) . ?
C22 C23 1.529(3) . ?
